data_4075565
loop_
_publ_author_name
'Adams, Richard D.'
'Captain, Burjor'
'Hollandsworth, Carl B.'
'Johansson, Mikael'
'Smith, Jack L.'

_publ_section_title
;
 Synthesis and Structures of Oxo-Bridged Distannyl- and Digermyldirhenium
 Complexes
;
_journal_issue 16
_journal_name_full Organometallics
_journal_page_first 3848
_journal_paper_doi 10.1021/om060375e
_journal_volume 25
_journal_year 2006
_chemical_formula_moiety 'C33 H23 O9 Re2 Sn2, C16 H36 N'
_chemical_formula_sum 'C49 H59 N O9 Re2 Sn2'
_chemical_formula_weight 1415.75
_chemical_name_systematic
; 
 ? 
;
_space_group_IT_number 2
_symmetry_cell_setting triclinic
_symmetry_space_group_name_Hall '-P 1'
_symmetry_space_group_name_H-M 'P -1'
_atom_sites_solution_hydrogens geom
_atom_sites_solution_primary direct
_atom_sites_solution_secondary difmap
_audit_creation_method SHELXL-97
_cell_angle_alpha 95.1500(10)
_cell_angle_beta 94.2230(10)
_cell_angle_gamma 92.0270(10)
_cell_formula_units_Z 2
_cell_length_a 12.1825(4)
_cell_length_b 12.2335(4)
_cell_length_c 18.1904(7)
_cell_measurement_reflns_used 8428
_cell_measurement_temperature 296(2)
_cell_measurement_theta_max 27.42
_cell_measurement_theta_min 2.32
_cell_volume 2690.32(16)
_computing_cell_refinement 'SAINT+  V6.2 (Bruker, 2001)'
_computing_data_collection 'SMART V5.625 (Bruker, 2001)'
_computing_data_reduction 'SAINT+  V6.2'
_computing_molecular_graphics 'SHELXTL V6.1 (Sheldrick, 1997)'
_computing_publication_material 'SHELXTL V6.1'
_computing_structure_refinement 'SHELXL-97 (Sheldrick, 1997)'
_computing_structure_solution 'SHELXS-97 (Sheldrick, 1990)'
_diffrn_ambient_temperature 296(2)
_diffrn_measured_fraction_theta_full 0.987
_diffrn_measured_fraction_theta_max 0.987
_diffrn_measurement_device_type 'Bruker SMART APEX CCD diffractometer'
_diffrn_measurement_method 'omega scans'
_diffrn_radiation_monochromator graphite
_diffrn_radiation_source 'fine-focus sealed tube'
_diffrn_radiation_type MoK\a
_diffrn_radiation_wavelength 0.71073
_diffrn_reflns_av_R_equivalents 0.0265
_diffrn_reflns_av_sigmaI/netI 0.0414
_diffrn_reflns_limit_h_max 15
_diffrn_reflns_limit_h_min -14
_diffrn_reflns_limit_k_max 15
_diffrn_reflns_limit_k_min -15
_diffrn_reflns_limit_l_max 22
_diffrn_reflns_limit_l_min -22
_diffrn_reflns_number 22195
_diffrn_reflns_theta_full 26.02
_diffrn_reflns_theta_max 26.02
_diffrn_reflns_theta_min 1.67
_diffrn_standards_decay_% <1
_exptl_absorpt_coefficient_mu 5.452
_exptl_absorpt_correction_T_max 0.761
_exptl_absorpt_correction_T_min 0.323
_exptl_absorpt_correction_type multi-scan
_exptl_absorpt_process_details '(SADABS, Bruker, 1997)'
_exptl_crystal_colour Colorless
_exptl_crystal_density_diffrn 1.748
_exptl_crystal_density_method 'not measured'
_exptl_crystal_description Plate
_exptl_crystal_F_000 1364
_exptl_crystal_size_max 0.40
_exptl_crystal_size_mid 0.15
_exptl_crystal_size_min 0.05
_refine_diff_density_max 1.027
_refine_diff_density_min -0.446
_refine_diff_density_rms 0.097
_refine_ls_extinction_method none
_refine_ls_goodness_of_fit_ref 1.011
_refine_ls_hydrogen_treatment constr
_refine_ls_matrix_type full
_refine_ls_number_parameters 568
_refine_ls_number_reflns 10440
_refine_ls_number_restraints 1
_refine_ls_restrained_S_all 1.015
_refine_ls_R_factor_all 0.0402
_refine_ls_R_factor_gt 0.0312
_refine_ls_shift/su_max 0.002
_refine_ls_shift/su_mean 0.000
_refine_ls_structure_factor_coef Fsqd
_refine_ls_weighting_details 'calc w=1/[\s^2^(Fo^2^)+(0.0318P)^2^+0.0000P] where P=(Fo^2^+2Fc^2^)/3'
_refine_ls_weighting_scheme calc
_refine_ls_wR_factor_gt 0.0682
_refine_ls_wR_factor_ref 0.0720
_reflns_number_gt 8760
_reflns_number_total 10440
_reflns_threshold_expression >2sigma(I)
_cod_data_source_file om060375esi20060526_124948.cif
_cod_data_source_block Re2Sn2OMe
_cod_depositor_comments
;
The following automatic conversions were performed:

'_symmetry_cell_setting' value 'Triclinic' changed to 'triclinic'
according to /home/saulius/struct/CIF-dictionaries/cif_core.dic
dictionary named 'cif_core.dic' version 2.4.1 from
2010-06-29.

'_exptl_absorpt_correction_type' value 'Multi-Scan'
changed to 'multi-scan' according to
/home/saulius/struct/CIF-dictionaries/cif_core.dic dictionary named
'cif_core.dic' version 2.4.1 from 2010-06-29.

Automatic conversion script
Id: cif_fix_values 1715 2011-07-08 13:25:40Z adriana 
;
_cod_original_sg_symbol_H-M P-1
_cod_database_code 4075565

loop_
_symmetry_equiv_pos_as_xyz
'x, y, z'
'-x, -y, -z'

loop_
_atom_site_label
_atom_site_type_symbol
_atom_site_fract_x
_atom_site_fract_y
_atom_site_fract_z
_atom_site_U_iso_or_equiv
_atom_site_adp_type
_atom_site_occupancy
_atom_site_symmetry_multiplicity
_atom_site_calc_flag
_atom_site_refinement_flags
Re1 Re 0.780937(14) 0.410019(14) 0.678743(10) 0.04565(6) Uani 1 1 d .
Re2 Re 0.934636(14) 0.212749(15) 0.674775(11) 0.05205(6) Uani 1 1 d .
Sn1 Sn 0.69634(2) 0.34646(2) 0.800721(17) 0.04732(8) Uani 1 1 d .
Sn2 Sn 0.77790(3) 0.07913(2) 0.720098(19) 0.05279(9) Uani 1 1 d .
O1 O 0.6911(3) 0.1723(2) 0.79984(19) 0.0604(8) Uani 1 1 d .
O11 O 0.9782(3) 0.5183(3) 0.7816(2) 0.0826(11) Uani 1 1 d .
O12 O 0.6399(4) 0.6121(3) 0.6826(3) 0.0923(13) Uani 1 1 d .
O13 O 0.8840(3) 0.4604(4) 0.5350(2) 0.0875(12) Uani 1 1 d .
O14 O 0.5979(3) 0.2658(3) 0.5846(2) 0.0766(10) Uani 1 1 d .
O21 O 1.0104(3) 0.2755(3) 0.8411(2) 0.0829(11) Uani 1 1 d .
O22 O 1.1052(3) 0.3819(4) 0.6300(3) 0.0978(14) Uani 1 1 d .
O23 O 0.8202(4) 0.1650(4) 0.5152(2) 0.0936(13) Uani 1 1 d .
O24 O 1.0974(4) 0.0299(4) 0.6571(3) 0.1247(19) Uani 1 1 d .
C1 C 0.6195(5) 0.1151(5) 0.8447(4) 0.0907(19) Uani 1 1 d .
H1A H 0.6507 0.1213 0.8950 0.136 Uiso 1 1 calc R
H1B H 0.6116 0.0390 0.8263 0.136 Uiso 1 1 calc R
H1C H 0.5486 0.1469 0.8428 0.136 Uiso 1 1 calc R
C11 C 0.9052(4) 0.4783(4) 0.7440(3) 0.0585(12) Uani 1 1 d .
C12 C 0.6933(4) 0.5371(4) 0.6821(3) 0.0610(13) Uani 1 1 d .
C13 C 0.8478(4) 0.4420(4) 0.5885(3) 0.0556(12) Uani 1 1 d .
C14 C 0.6658(4) 0.3173(4) 0.6200(3) 0.0527(11) Uani 1 1 d .
C21 C 0.9810(4) 0.2524(4) 0.7800(3) 0.0617(13) Uani 1 1 d .
C22 C 1.0411(4) 0.3201(4) 0.6454(3) 0.0644(13) Uani 1 1 d .
C23 C 0.8622(4) 0.1828(4) 0.5735(3) 0.0655(13) Uani 1 1 d .
C24 C 1.0331(5) 0.0958(5) 0.6647(4) 0.0796(16) Uani 1 1 d .
C25 C 0.5236(4) 0.3626(4) 0.8168(3) 0.0571(12) Uani 1 1 d .
C26 C 0.4458(4) 0.3422(5) 0.7561(3) 0.0740(15) Uani 1 1 d .
H26 H 0.4686 0.3223 0.7093 0.089 Uiso 1 1 calc R
C27 C 0.3341(5) 0.3518(5) 0.7662(4) 0.0892(19) Uani 1 1 d .
H27 H 0.2824 0.3366 0.7260 0.107 Uiso 1 1 calc R
C28 C 0.3001(5) 0.3827(6) 0.8334(5) 0.099(2) Uani 1 1 d .
H28 H 0.2254 0.3888 0.8394 0.119 Uiso 1 1 calc R
C29 C 0.3748(6) 0.4049(6) 0.8922(5) 0.109(2) Uani 1 1 d .
H29 H 0.3515 0.4279 0.9384 0.130 Uiso 1 1 calc R
C30 C 0.4853(5) 0.3933(5) 0.8834(4) 0.0847(18) Uani 1 1 d .
H30 H 0.5354 0.4070 0.9246 0.102 Uiso 1 1 calc R
C31 C 0.7739(4) 0.3806(4) 0.9113(3) 0.0554(12) Uani 1 1 d .
C32 C 0.8065(5) 0.3004(6) 0.9547(3) 0.0837(17) Uani 1 1 d .
H32 H 0.7930 0.2270 0.9373 0.100 Uiso 1 1 calc R
C33 C 0.8602(6) 0.3275(9) 1.0250(4) 0.115(3) Uani 1 1 d .
H33 H 0.8807 0.2721 1.0543 0.138 Uiso 1 1 calc R
C34 C 0.8825(6) 0.4343(10) 1.0506(4) 0.122(4) Uani 1 1 d .
H34 H 0.9173 0.4523 1.0975 0.146 Uiso 1 1 calc R
C35 C 0.8537(5) 0.5140(7) 1.0074(4) 0.102(2) Uani 1 1 d .
H35 H 0.8712 0.5871 1.0239 0.122 Uiso 1 1 calc R
C36 C 0.7983(4) 0.4879(5) 0.9384(3) 0.0749(15) Uani 1 1 d .
H36 H 0.7773 0.5441 0.9099 0.090 Uiso 1 1 calc R
C37 C 0.8210(4) -0.0464(4) 0.7924(3) 0.0622(13) Uani 1 1 d .
C38 C 0.9012(5) -0.0246(5) 0.8499(4) 0.095(2) Uani 1 1 d .
H38 H 0.9355 0.0450 0.8577 0.114 Uiso 1 1 calc R
C39 C 0.9317(6) -0.1035(6) 0.8963(4) 0.113(3) Uani 1 1 d .
H39 H 0.9856 -0.0867 0.9349 0.136 Uiso 1 1 calc R
C40 C 0.8826(6) -0.2056(6) 0.8853(4) 0.103(2) Uani 1 1 d .
H40 H 0.9029 -0.2592 0.9162 0.124 Uiso 1 1 calc R
C41 C 0.8040(6) -0.2289(5) 0.8290(4) 0.099(2) Uani 1 1 d .
H41 H 0.7705 -0.2989 0.8212 0.119 Uiso 1 1 calc R
C42 C 0.7730(5) -0.1501(4) 0.7832(3) 0.0761(16) Uani 1 1 d .
H42 H 0.7183 -0.1675 0.7452 0.091 Uiso 1 1 calc R
C43 C 0.6336(4) 0.0073(4) 0.6559(3) 0.0591(12) Uani 1 1 d .
C44 C 0.5319(4) 0.0513(4) 0.6602(3) 0.0705(14) Uani 1 1 d .
H44 H 0.5234 0.1116 0.6939 0.085 Uiso 1 1 calc R
C45 C 0.4400(5) 0.0062(6) 0.6142(4) 0.0865(19) Uani 1 1 d .
H45 H 0.3714 0.0369 0.6169 0.104 Uiso 1 1 calc R
C46 C 0.4534(6) -0.0835(6) 0.5654(4) 0.094(2) Uani 1 1 d .
H46 H 0.3933 -0.1134 0.5348 0.113 Uiso 1 1 calc R
C47 C 0.5511(7) -0.1287(5) 0.5610(4) 0.094(2) Uani 1 1 d .
H47 H 0.5588 -0.1901 0.5281 0.113 Uiso 1 1 calc R
C48 C 0.6402(5) -0.0837(5) 0.6056(3) 0.0785(16) Uani 1 1 d .
H48 H 0.7079 -0.1158 0.6019 0.094 Uiso 1 1 calc R
N1 N 0.7232(4) 0.2514(4) 0.2617(3) 0.0768(13) Uani 1 1 d .
C50 C 0.6726(6) 0.3042(6) 0.1954(4) 0.099(2) Uani 1 1 d .
H50A H 0.6847 0.3832 0.2048 0.119 Uiso 1 1 calc R
H50B H 0.7118 0.2807 0.1526 0.119 Uiso 1 1 calc R
C51 C 0.5506(8) 0.2795(9) 0.1760(5) 0.153(4) Uani 1 1 d .
H51A H 0.5343 0.2031 0.1831 0.184 Uiso 1 1 calc R
H51B H 0.5098 0.3241 0.2105 0.184 Uiso 1 1 calc R
C52 C 0.5096(12) 0.2994(10) 0.0985(7) 0.198(5) Uani 1 1 d D
H52A H 0.4415 0.3379 0.1008 0.238 Uiso 1 1 calc R
H52B H 0.5630 0.3477 0.0791 0.238 Uiso 1 1 calc R
C53 C 0.4909(16) 0.2084(12) 0.0497(8) 0.311(11) Uani 1 1 d D
H53A H 0.5159 0.1451 0.0727 0.466 Uiso 1 1 calc R
H53B H 0.5302 0.2171 0.0066 0.466 Uiso 1 1 calc R
H53C H 0.4135 0.1988 0.0355 0.466 Uiso 1 1 calc R
C54 C 0.7109(5) 0.1257(5) 0.2480(4) 0.0913(19) Uani 1 1 d .
H54A H 0.7428 0.0947 0.2915 0.110 Uiso 1 1 calc R
H54B H 0.6329 0.1051 0.2431 0.110 Uiso 1 1 calc R
C55 C 0.7614(6) 0.0745(5) 0.1827(5) 0.103(2) Uani 1 1 d .
H55A H 0.8409 0.0834 0.1907 0.124 Uiso 1 1 calc R
H55B H 0.7385 0.1120 0.1397 0.124 Uiso 1 1 calc R
C56 C 0.7290(8) -0.0471(6) 0.1674(6) 0.139(3) Uani 1 1 d .
H56A H 0.7577 -0.0854 0.2087 0.167 Uiso 1 1 calc R
H56B H 0.6493 -0.0562 0.1640 0.167 Uiso 1 1 calc R
C57 C 0.7709(8) -0.0985(8) 0.0975(7) 0.169(4) Uani 1 1 d .
H57A H 0.7405 -0.0630 0.0561 0.253 Uiso 1 1 calc R
H57B H 0.7492 -0.1752 0.0912 0.253 Uiso 1 1 calc R
H57C H 0.8498 -0.0902 0.1005 0.253 Uiso 1 1 calc R
C58 C 0.8439(5) 0.2869(5) 0.2723(4) 0.0886(19) Uani 1 1 d .
H58A H 0.8503 0.3662 0.2725 0.106 Uiso 1 1 calc R
H58B H 0.8805 0.2556 0.2302 0.106 Uiso 1 1 calc R
C59 C 0.9049(6) 0.2532(6) 0.3444(5) 0.119(3) Uani 1 1 d .
H59A H 0.8708 0.2884 0.3864 0.143 Uiso 1 1 calc R
H59B H 0.8937 0.1745 0.3456 0.143 Uiso 1 1 calc R
C60 C 1.0206(7) 0.2796(7) 0.3538(5) 0.134(3) Uani 1 1 d .
H60A H 1.0314 0.3584 0.3529 0.161 Uiso 1 1 calc R
H60B H 1.0543 0.2450 0.3115 0.161 Uiso 1 1 calc R
C61 C 1.0788(7) 0.2481(7) 0.4204(6) 0.141(3) Uani 1 1 d .
H61A H 1.0622 0.2970 0.4620 0.211 Uiso 1 1 calc R
H61B H 1.1567 0.2520 0.4152 0.211 Uiso 1 1 calc R
H61C H 1.0563 0.1743 0.4282 0.211 Uiso 1 1 calc R
C62 C 0.6650(5) 0.2876(5) 0.3296(3) 0.0848(18) Uani 1 1 d .
H62A H 0.5881 0.2635 0.3207 0.102 Uiso 1 1 calc R
H62B H 0.6959 0.2498 0.3705 0.102 Uiso 1 1 calc R
C63 C 0.6703(6) 0.4068(5) 0.3531(4) 0.095(2) Uani 1 1 d .
H63A H 0.6284 0.4446 0.3164 0.114 Uiso 1 1 calc R
H63B H 0.7462 0.4343 0.3554 0.114 Uiso 1 1 calc R
C64 C 0.6256(5) 0.4321(7) 0.4271(4) 0.105(2) Uani 1 1 d .
H64A H 0.6663 0.3926 0.4634 0.126 Uiso 1 1 calc R
H64B H 0.5492 0.4058 0.4242 0.126 Uiso 1 1 calc R
C65 C 0.6322(6) 0.5538(7) 0.4535(4) 0.113(2) Uani 1 1 d .
H65A H 0.7070 0.5815 0.4540 0.170 Uiso 1 1 calc R
H65B H 0.6080 0.5639 0.5026 0.170 Uiso 1 1 calc R
H65C H 0.5859 0.5926 0.4207 0.170 Uiso 1 1 calc R

loop_
_atom_site_aniso_label
_atom_site_aniso_U_11
_atom_site_aniso_U_22
_atom_site_aniso_U_33
_atom_site_aniso_U_23
_atom_site_aniso_U_13
_atom_site_aniso_U_12
Re1 0.04597(10) 0.04867(10) 0.04055(11) 0.00616(8) -0.00817(8) -0.00382(8)
Re2 0.04213(10) 0.05418(11) 0.05895(13) 0.00758(9) -0.00334(9) -0.00151(8)
Sn1 0.04701(17) 0.05276(17) 0.04085(18) 0.00418(14) -0.00450(13) 0.00013(13)
Sn2 0.05128(18) 0.04629(17) 0.0589(2) 0.00370(15) -0.00398(15) -0.00506(14)
O1 0.065(2) 0.0508(17) 0.067(2) 0.0079(16) 0.0136(18) -0.0043(16)
O11 0.079(2) 0.090(3) 0.071(3) 0.007(2) -0.031(2) -0.027(2)
O12 0.093(3) 0.065(2) 0.115(4) -0.001(2) -0.015(3) 0.025(2)
O13 0.087(3) 0.116(3) 0.064(3) 0.031(2) 0.013(2) -0.007(2)
O14 0.074(2) 0.081(2) 0.068(3) 0.001(2) -0.020(2) -0.019(2)
O21 0.076(3) 0.103(3) 0.064(3) 0.003(2) -0.018(2) -0.004(2)
O22 0.060(2) 0.116(3) 0.119(4) 0.046(3) -0.003(2) -0.030(2)
O23 0.089(3) 0.126(4) 0.061(3) -0.008(3) -0.004(2) -0.011(3)
O24 0.111(4) 0.098(3) 0.168(5) 0.007(3) 0.012(3) 0.051(3)
C1 0.095(4) 0.088(4) 0.091(5) 0.018(4) 0.019(4) -0.008(4)
C11 0.061(3) 0.060(3) 0.052(3) 0.012(2) -0.010(2) -0.017(2)
C12 0.058(3) 0.063(3) 0.060(3) 0.006(2) -0.009(2) 0.002(2)
C13 0.054(3) 0.071(3) 0.041(3) 0.006(2) -0.003(2) -0.005(2)
C14 0.051(3) 0.062(3) 0.044(3) 0.007(2) -0.010(2) -0.003(2)
C21 0.046(3) 0.064(3) 0.075(4) 0.013(3) 0.000(3) -0.004(2)
C22 0.047(3) 0.079(3) 0.066(4) 0.018(3) -0.009(2) -0.005(3)
C23 0.055(3) 0.071(3) 0.068(4) -0.003(3) 0.001(3) -0.007(3)
C24 0.072(4) 0.078(4) 0.090(5) 0.016(3) 0.000(3) 0.013(3)
C25 0.051(3) 0.062(3) 0.058(3) 0.008(2) -0.001(2) 0.001(2)
C26 0.058(3) 0.092(4) 0.072(4) 0.017(3) -0.007(3) 0.009(3)
C27 0.064(4) 0.102(5) 0.100(5) 0.021(4) -0.016(4) 0.006(3)
C28 0.053(3) 0.123(6) 0.121(7) 0.010(5) 0.011(4) -0.001(4)
C29 0.074(4) 0.144(6) 0.107(6) -0.009(5) 0.027(4) 0.005(4)
C30 0.064(3) 0.117(5) 0.070(4) -0.009(4) 0.003(3) 0.008(3)
C31 0.043(2) 0.082(3) 0.040(3) 0.000(2) -0.001(2) 0.003(2)
C32 0.080(4) 0.116(5) 0.056(4) 0.019(3) -0.008(3) 0.011(4)
C33 0.081(5) 0.211(10) 0.056(4) 0.033(5) -0.008(4) 0.030(6)
C34 0.064(4) 0.258(12) 0.036(4) -0.014(6) -0.006(3) -0.006(6)
C35 0.080(4) 0.156(7) 0.059(4) -0.037(5) 0.011(4) -0.034(4)
C36 0.067(3) 0.095(4) 0.060(4) -0.009(3) 0.009(3) -0.011(3)
C37 0.063(3) 0.052(3) 0.071(4) 0.012(3) -0.001(3) 0.002(2)
C38 0.088(4) 0.073(4) 0.121(6) 0.027(4) -0.032(4) -0.012(3)
C39 0.112(6) 0.098(5) 0.123(6) 0.033(5) -0.052(5) -0.008(4)
C40 0.107(5) 0.091(5) 0.113(6) 0.046(4) -0.018(5) 0.001(4)
C41 0.113(5) 0.065(4) 0.119(6) 0.033(4) -0.012(5) -0.010(4)
C42 0.083(4) 0.058(3) 0.086(4) 0.016(3) -0.014(3) -0.008(3)
C43 0.056(3) 0.056(3) 0.063(3) 0.007(2) -0.005(2) -0.017(2)
C44 0.066(3) 0.076(3) 0.067(4) 0.008(3) -0.006(3) -0.017(3)
C45 0.061(3) 0.108(5) 0.092(5) 0.039(4) -0.010(3) -0.018(3)
C46 0.105(5) 0.100(5) 0.071(4) 0.024(4) -0.021(4) -0.048(4)
C47 0.116(6) 0.077(4) 0.082(5) -0.004(3) -0.021(4) -0.022(4)
C48 0.089(4) 0.073(3) 0.070(4) 0.002(3) -0.007(3) -0.006(3)
N1 0.075(3) 0.075(3) 0.088(4) 0.035(3) 0.019(3) -0.002(2)
C50 0.128(6) 0.102(5) 0.076(5) 0.033(4) 0.026(4) 0.024(4)
C51 0.144(8) 0.213(11) 0.107(7) 0.038(7) -0.011(6) 0.039(8)
C52 0.288(16) 0.182(11) 0.126(10) 0.052(8) -0.025(10) 0.030(11)
C53 0.53(3) 0.259(19) 0.136(13) 0.019(12) -0.009(17) -0.05(2)
C54 0.088(4) 0.079(4) 0.107(6) 0.025(4) 0.005(4) -0.022(3)
C55 0.104(5) 0.083(4) 0.125(7) 0.021(4) 0.008(5) 0.001(4)
C56 0.140(8) 0.097(6) 0.175(10) 0.004(6) -0.007(7) -0.020(5)
C57 0.155(9) 0.115(7) 0.228(14) -0.007(7) -0.012(9) 0.000(6)
C58 0.074(4) 0.071(4) 0.125(6) 0.022(4) 0.024(4) -0.004(3)
C59 0.088(5) 0.096(5) 0.179(9) 0.049(5) 0.005(5) 0.003(4)
C60 0.121(7) 0.133(7) 0.144(9) 0.005(6) 0.012(6) -0.029(6)
C61 0.105(6) 0.133(7) 0.184(10) 0.019(7) -0.009(6) 0.016(5)
C62 0.081(4) 0.108(5) 0.072(4) 0.037(4) 0.015(3) -0.003(4)
C63 0.092(5) 0.111(5) 0.091(5) 0.036(4) 0.027(4) 0.023(4)
C64 0.074(4) 0.169(8) 0.073(5) 0.020(5) 0.004(4) -0.003(5)
C65 0.096(5) 0.160(7) 0.088(5) 0.008(5) 0.020(4) 0.032(5)

loop_
_atom_type_symbol
_atom_type_description
_atom_type_scat_dispersion_real
_atom_type_scat_dispersion_imag
_atom_type_scat_source
C C 0.0033 0.0016 'International Tables Vol C Tables 4.2.6.8 and 6.1.1.4'
H H 0.0000 0.0000 'International Tables Vol C Tables 4.2.6.8 and 6.1.1.4'
N N 0.0061 0.0033 'International Tables Vol C Tables 4.2.6.8 and 6.1.1.4'
O O 0.0106 0.0060 'International Tables Vol C Tables 4.2.6.8 and 6.1.1.4'
Sn Sn -0.6537 1.4246 'International Tables Vol C Tables 4.2.6.8 and 6.1.1.4'
Re Re -1.0185 7.2310 'International Tables Vol C Tables 4.2.6.8 and 6.1.1.4'

loop_
_geom_angle_atom_site_label_1
_geom_angle_atom_site_label_2
_geom_angle_atom_site_label_3
_geom_angle
C12 Re1 C13 94.6(2)
C12 Re1 C14 93.4(2)
C13 Re1 C14 90.23(19)
C12 Re1 C11 95.8(2)
C13 Re1 C11 93.6(2)
C14 Re1 C11 169.78(19)
C12 Re1 Sn1 90.82(16)
C13 Re1 Sn1 174.44(14)
C14 Re1 Sn1 88.07(14)
C11 Re1 Sn1 87.25(14)
C12 Re1 Re2 176.78(15)
C13 Re1 Re2 84.11(14)
C14 Re1 Re2 89.57(13)
C11 Re1 Re2 81.39(15)
Sn1 Re1 Re2 90.589(9)
C24 Re2 C22 93.0(2)
C24 Re2 C21 94.1(2)
C22 Re2 C21 91.0(2)
C24 Re2 C23 94.8(2)
C22 Re2 C23 93.6(2)
C21 Re2 C23 169.7(2)
C24 Re2 Sn2 91.67(18)
C22 Re2 Sn2 175.08(16)
C21 Re2 Sn2 87.29(14)
C23 Re2 Sn2 87.40(15)
C24 Re2 Re1 175.08(19)
C22 Re2 Re1 83.32(15)
C21 Re2 Re1 89.27(14)
C23 Re2 Re1 82.16(15)
Sn2 Re2 Re1 92.053(9)
O1 Sn1 C31 96.43(17)
O1 Sn1 C25 94.95(15)
C31 Sn1 C25 103.01(18)
O1 Sn1 Re1 110.96(9)
C31 Sn1 Re1 124.34(13)
C25 Sn1 Re1 120.76(13)
O1 Sn2 C43 95.87(17)
O1 Sn2 C37 94.54(17)
C43 Sn2 C37 102.82(19)
O1 Sn2 Re2 107.91(8)
C43 Sn2 Re2 127.21(13)
C37 Sn2 Re2 120.73(14)
C1 O1 Sn1 121.9(3)
C1 O1 Sn2 118.8(3)
Sn1 O1 Sn2 118.72(15)
O1 C1 H1A 109.5
O1 C1 H1B 109.5
H1A C1 H1B 109.5
O1 C1 H1C 109.5
H1A C1 H1C 109.5
H1B C1 H1C 109.5
O11 C11 Re1 179.6(5)
O12 C12 Re1 178.5(5)
O13 C13 Re1 178.1(4)
O14 C14 Re1 177.9(4)
O21 C21 Re2 178.6(4)
O22 C22 Re2 177.9(5)
O23 C23 Re2 179.7(6)
O24 C24 Re2 175.6(6)
C30 C25 C26 117.3(5)
C30 C25 Sn1 123.2(4)
C26 C25 Sn1 119.4(4)
C27 C26 C25 119.8(6)
C27 C26 H26 120.1
C25 C26 H26 120.1
C28 C27 C26 120.8(6)
C28 C27 H27 119.6
C26 C27 H27 119.6
C27 C28 C29 120.0(6)
C27 C28 H28 120.0
C29 C28 H28 120.0
C28 C29 C30 119.9(7)
C28 C29 H29 120.0
C30 C29 H29 120.0
C25 C30 C29 122.3(6)
C25 C30 H30 118.9
C29 C30 H30 118.9
C32 C31 C36 117.6(5)
C32 C31 Sn1 123.2(4)
C36 C31 Sn1 119.1(4)
C31 C32 C33 120.7(7)
C31 C32 H32 119.6
C33 C32 H32 119.6
C34 C33 C32 120.4(8)
C34 C33 H33 119.8
C32 C33 H33 119.8
C35 C34 C33 119.4(7)
C35 C34 H34 120.3
C33 C34 H34 120.3
C34 C35 C36 120.5(7)
C34 C35 H35 119.7
C36 C35 H35 119.7
C31 C36 C35 121.3(7)
C31 C36 H36 119.3
C35 C36 H36 119.3
C42 C37 C38 117.0(5)
C42 C37 Sn2 122.7(4)
C38 C37 Sn2 120.3(4)
C37 C38 C39 121.6(6)
C37 C38 H38 119.2
C39 C38 H38 119.2
C40 C39 C38 119.8(6)
C40 C39 H39 120.1
C38 C39 H39 120.1
C41 C40 C39 119.5(6)
C41 C40 H40 120.2
C39 C40 H40 120.2
C40 C41 C42 120.7(6)
C40 C41 H41 119.7
C42 C41 H41 119.7
C37 C42 C41 121.4(6)
C37 C42 H42 119.3
C41 C42 H42 119.3
C44 C43 C48 116.7(5)
C44 C43 Sn2 122.2(4)
C48 C43 Sn2 121.1(4)
C43 C44 C45 120.9(6)
C43 C44 H44 119.5
C45 C44 H44 119.5
C46 C45 C44 118.9(6)
C46 C45 H45 120.6
C44 C45 H45 120.6
C47 C46 C45 121.3(6)
C47 C46 H46 119.4
C45 C46 H46 119.4
C46 C47 C48 119.4(6)
C46 C47 H47 120.3
C48 C47 H47 120.3
C47 C48 C43 122.9(6)
C47 C48 H48 118.6
C43 C48 H48 118.6
C62 N1 C58 110.6(5)
C62 N1 C50 109.7(5)
C58 N1 C50 107.9(5)
C62 N1 C54 108.6(4)
C58 N1 C54 109.8(4)
C50 N1 C54 110.3(5)
C51 C50 N1 116.1(6)
C51 C50 H50A 108.3
N1 C50 H50A 108.3
C51 C50 H50B 108.3
N1 C50 H50B 108.3
H50A C50 H50B 107.4
C52 C51 C50 115.3(9)
C52 C51 H51A 108.4
C50 C51 H51A 108.4
C52 C51 H51B 108.4
C50 C51 H51B 108.4
H51A C51 H51B 107.5
C53 C52 C51 116.0(12)
C53 C52 H52A 108.3
C51 C52 H52A 108.3
C53 C52 H52B 108.3
C51 C52 H52B 108.3
H52A C52 H52B 107.4
C52 C53 H53A 109.5
C52 C53 H53B 109.5
H53A C53 H53B 109.5
C52 C53 H53C 109.5
H53A C53 H53C 109.5
H53B C53 H53C 109.5
C55 C54 N1 116.7(5)
C55 C54 H54A 108.1
N1 C54 H54A 108.1
C55 C54 H54B 108.1
N1 C54 H54B 108.1
H54A C54 H54B 107.3
C54 C55 C56 112.1(7)
C54 C55 H55A 109.2
C56 C55 H55A 109.2
C54 C55 H55B 109.2
C56 C55 H55B 109.2
H55A C55 H55B 107.9
C57 C56 C55 113.1(8)
C57 C56 H56A 109.0
C55 C56 H56A 109.0
C57 C56 H56B 109.0
C55 C56 H56B 109.0
H56A C56 H56B 107.8
C56 C57 H57A 109.5
C56 C57 H57B 109.5
H57A C57 H57B 109.5
C56 C57 H57C 109.5
H57A C57 H57C 109.5
H57B C57 H57C 109.5
N1 C58 C59 114.6(5)
N1 C58 H58A 108.6
C59 C58 H58A 108.6
N1 C58 H58B 108.6
C59 C58 H58B 108.6
H58A C58 H58B 107.6
C60 C59 C58 115.9(7)
C60 C59 H59A 108.3
C58 C59 H59A 108.3
C60 C59 H59B 108.3
C58 C59 H59B 108.3
H59A C59 H59B 107.4
C59 C60 C61 116.7(8)
C59 C60 H60A 108.1
C61 C60 H60A 108.1
C59 C60 H60B 108.1
C61 C60 H60B 108.1
H60A C60 H60B 107.3
C60 C61 H61A 109.5
C60 C61 H61B 109.5
H61A C61 H61B 109.5
C60 C61 H61C 109.5
H61A C61 H61C 109.5
H61B C61 H61C 109.5
C63 C62 N1 116.6(5)
C63 C62 H62A 108.1
N1 C62 H62A 108.1
C63 C62 H62B 108.1
N1 C62 H62B 108.1
H62A C62 H62B 107.3
C62 C63 C64 112.3(6)
C62 C63 H63A 109.2
C64 C63 H63A 109.2
C62 C63 H63B 109.2
C64 C63 H63B 109.2
H63A C63 H63B 107.9
C63 C64 C65 113.5(6)
C63 C64 H64A 108.9
C65 C64 H64A 108.9
C63 C64 H64B 108.9
C65 C64 H64B 108.9
H64A C64 H64B 107.7
C64 C65 H65A 109.5
C64 C65 H65B 109.5
H65A C65 H65B 109.5
C64 C65 H65C 109.5
H65A C65 H65C 109.5
H65B C65 H65C 109.5

loop_
_geom_bond_atom_site_label_1
_geom_bond_atom_site_label_2
_geom_bond_distance
Re1 C12 1.916(5)
Re1 C13 1.950(5)
Re1 C14 1.960(5)
Re1 C11 1.966(5)
Re1 Sn1 2.6795(4)
Re1 Re2 3.1054(3)
Re2 C24 1.904(6)
Re2 C22 1.950(6)
Re2 C21 1.967(6)
Re2 C23 1.981(6)
Re2 Sn2 2.6927(4)
Sn1 O1 2.128(3)
Sn1 C31 2.157(5)
Sn1 C25 2.160(5)
Sn2 O1 2.129(3)
Sn2 C43 2.152(5)
Sn2 C37 2.164(5)
O1 C1 1.443(6)
O11 C11 1.148(5)
O12 C12 1.143(5)
O13 C13 1.134(6)
O14 C14 1.144(5)
O21 C21 1.150(6)
O22 C22 1.135(6)
O23 C23 1.143(6)
O24 C24 1.151(6)
C1 H1A 0.9600
C1 H1B 0.9600
C1 H1C 0.9600
C25 C30 1.357(7)
C25 C26 1.399(7)
C26 C27 1.394(8)
C26 H26 0.9300
C27 C28 1.346(9)
C27 H27 0.9300
C28 C29 1.353(9)
C28 H28 0.9300
C29 C30 1.379(8)
C29 H29 0.9300
C30 H30 0.9300
C31 C32 1.366(7)
C31 C36 1.374(7)
C32 C33 1.399(9)
C32 H32 0.9300
C33 C34 1.358(11)
C33 H33 0.9300
C34 C35 1.345(11)
C34 H34 0.9300
C35 C36 1.385(8)
C35 H35 0.9300
C36 H36 0.9300
C37 C42 1.368(7)
C37 C38 1.378(8)
C38 C39 1.380(8)
C38 H38 0.9300
C39 C40 1.357(9)
C39 H39 0.9300
C40 C41 1.353(9)
C40 H40 0.9300
C41 C42 1.375(8)
C41 H41 0.9300
C42 H42 0.9300
C43 C44 1.372(7)
C43 C48 1.384(7)
C44 C45 1.413(8)
C44 H44 0.9300
C45 C46 1.370(9)
C45 H45 0.9300
C46 C47 1.335(9)
C46 H46 0.9300
C47 C48 1.374(8)
C47 H47 0.9300
C48 H48 0.9300
N1 C62 1.509(7)
N1 C58 1.512(7)
N1 C50 1.519(8)
N1 C54 1.535(7)
C50 C51 1.516(11)
C50 H50A 0.9700
C50 H50B 0.9700
C51 C52 1.505(12)
C51 H51A 0.9700
C51 H51B 0.9700
C52 C53 1.361(12)
C52 H52A 0.9700
C52 H52B 0.9700
C53 H53A 0.9600
C53 H53B 0.9600
C53 H53C 0.9600
C54 C55 1.478(9)
C54 H54A 0.9700
C54 H54B 0.9700
C55 C56 1.522(9)
C55 H55A 0.9700
C55 H55B 0.9700
C56 C57 1.498(12)
C56 H56A 0.9700
C56 H56B 0.9700
C57 H57A 0.9600
C57 H57B 0.9600
C57 H57C 0.9600
C58 C59 1.555(10)
C58 H58A 0.9700
C58 H58B 0.9700
C59 C60 1.429(10)
C59 H59A 0.9700
C59 H59B 0.9700
C60 C61 1.449(11)
C60 H60A 0.9700
C60 H60B 0.9700
C61 H61A 0.9600
C61 H61B 0.9600
C61 H61C 0.9600
C62 C63 1.480(8)
C62 H62A 0.9700
C62 H62B 0.9700
C63 C64 1.501(8)
C63 H63A 0.9700
C63 H63B 0.9700
C64 C65 1.519(9)
C64 H64A 0.9700
C64 H64B 0.9700
C65 H65A 0.9600
C65 H65B 0.9600
C65 H65C 0.9600
